data_7040590
loop_
_publ_author_name
'Amenuvor, Gershon'
'Obuah, Collins'
'Nordlander, Ebbe'
'Darkwa, James'

_publ_section_title
;
 Novel pyrazolylphosphite- and pyrazolylphosphinite-ruthenium(ii)
 complexes as catalysts for hydrogenation of acetophenone.
;
_journal_issue 34
_journal_name_full 'Dalton transactions (Cambridge, England : 2003)'
_journal_page_first 13514
_journal_page_last 13524
_journal_paper_doi 10.1039/c6dt02164f
_journal_volume 45
_journal_year 2016
_chemical_formula_moiety 'C21 H35 Cl2 N2 O3 P Ru'
_chemical_formula_sum 'C21 H35 Cl2 N2 O3 P Ru'
_chemical_formula_weight 566.45
_space_group_crystal_system triclinic
_space_group_IT_number 2
_space_group_name_Hall '-P 1'
_space_group_name_H-M_alt 'P -1'
_symmetry_space_group_name_Hall '-P 1'
_symmetry_space_group_name_H-M 'P -1'
_atom_sites_solution_hydrogens geom
_atom_sites_solution_primary iterative
_audit_creation_date 2015-07-14
_audit_creation_method
;
Olex2 1.2-alpha
(compiled 2014.11.03 svn.r3071 for OlexSys, GUI svn.r4932)
;
_audit_update_record
;
2015-07-15 deposited with the CCDC.
2016-08-09 downloaded from the CCDC.
;
_cell_angle_alpha 75.471(3)
_cell_angle_beta 89.027(4)
_cell_angle_gamma 69.116(3)
_cell_formula_units_Z 2
_cell_length_a 7.2138(7)
_cell_length_b 9.8265(11)
_cell_length_c 19.515(2)
_cell_measurement_reflns_used 2606
_cell_measurement_temperature 296(2)
_cell_measurement_theta_max 27.373
_cell_measurement_theta_min 2.269
_cell_volume 1247.1(2)
_computing_cell_refinement 'SAINT v8.27A (Bruker, 2012)'
_computing_data_reduction 'SAINT v8.27A (Bruker, 2012)'
_computing_molecular_graphics 'Olex2 (Dolomanov et al., 2009)'
_computing_publication_material 'Olex2 (Dolomanov et al., 2009)'
_computing_structure_refinement 'ShelXL (Sheldrick, 2008)'
_computing_structure_solution 'olex2.solve (Bourhis et al., 2013)'
_diffrn_ambient_temperature 296.15
_diffrn_measured_fraction_theta_full 1.000
_diffrn_measured_fraction_theta_max 0.998
_diffrn_measurement_device_type 'Bruker APEX-II CCD'
_diffrn_measurement_method '\f and \w scans'
_diffrn_radiation_monochromator graphite
_diffrn_radiation_type MoK\a
_diffrn_radiation_wavelength 0.71073
_diffrn_reflns_av_R_equivalents 0.0676
_diffrn_reflns_av_unetI/netI 0.0808
_diffrn_reflns_Laue_measured_fraction_full 1.000
_diffrn_reflns_Laue_measured_fraction_max 0.998
_diffrn_reflns_limit_h_max 9
_diffrn_reflns_limit_h_min -8
_diffrn_reflns_limit_k_max 12
_diffrn_reflns_limit_k_min -13
_diffrn_reflns_limit_l_max 26
_diffrn_reflns_limit_l_min -26
_diffrn_reflns_number 19433
_diffrn_reflns_point_group_measured_fraction_full 1.000
_diffrn_reflns_point_group_measured_fraction_max 0.998
_diffrn_reflns_theta_full 25.242
_diffrn_reflns_theta_max 28.340
_diffrn_reflns_theta_min 1.081
_diffrn_standards_number 0
_exptl_absorpt_coefficient_mu 0.931
_exptl_absorpt_correction_type none
_exptl_crystal_density_diffrn 1.508
_exptl_crystal_description Block
_exptl_crystal_F_000 584
_refine_diff_density_max 0.552
_refine_diff_density_min -0.616
_refine_diff_density_rms 0.126
_refine_ls_extinction_coef 0.0000(2)
_refine_ls_extinction_expression Fc^*^=kFc[1+0.001xFc^2^\l^3^/sin(2\q)]^-1/4^
_refine_ls_extinction_method 'SHELXL-2014/7 (Sheldrick 2014'
_refine_ls_goodness_of_fit_ref 1.020
_refine_ls_hydrogen_treatment constr
_refine_ls_matrix_type full
_refine_ls_number_parameters 279
_refine_ls_number_reflns 6216
_refine_ls_number_restraints 0
_refine_ls_restrained_S_all 1.020
_refine_ls_R_factor_all 0.0737
_refine_ls_R_factor_gt 0.0416
_refine_ls_shift/su_max 1.369
_refine_ls_shift/su_mean 0.005
_refine_ls_structure_factor_coef Fsqd
_refine_ls_weighting_details 'w=1/[\s^2^(Fo^2^)+(0.0117P)^2^+2.2510P] where P=(Fo^2^+2Fc^2^)/3'
_refine_ls_weighting_scheme calc
_refine_ls_wR_factor_gt 0.0634
_refine_ls_wR_factor_ref 0.0782
_reflns_Friedel_coverage 0.000
_reflns_number_gt 4526
_reflns_number_total 6216
_reflns_threshold_expression 'I > 2\s(I)'
_cod_data_source_file c6dt02164f2.cif
_cod_data_source_block 15lm_darkwa_gershon_ga032_cen
_cod_database_code 7040590
_shelx_space_group_comment
;
The symmetry employed for this shelxl refinement is uniquely defined
by the following loop, which should always be used as a source of
symmetry information in preference to the above space-group names.
They are only intended as comments.
;
_olex2_refinement_description
;
1. Fixed Uiso
 At 1.2 times of:
  All C(H) groups, All C(H,H) groups
 At 1.5 times of:
  All C(H,H,H) groups
2.a Ternary CH refined with riding coordinates:
 C19(H19)
2.b Secondary CH2 refined with riding coordinates:
 C10(H10A,H10B), C8(H8A,H8B), C7(H7A,H7B), C6(H6A,H6B)
2.c Aromatic/amide H refined with riding coordinates:
 C17(H17), C18(H18), C14(H14), C15(H15), C3(H3)
2.d Idealised Me refined as rotating group:
 C21(H21A,H21B,H21C), C20(H20A,H20B,H20C), C11(H11A,H11B,H11C), C9(H9A,H9B,
 H9C), C5(H5A,H5B,H5C), C1(H1A,H1B,H1C), C12(H12A,H12B,H12C)
;
_shelx_shelxl_version_number 2014/7
_olex2_submission_special_instructions 'No special instructions were received'

loop_
_space_group_symop_operation_xyz
'x, y, z'
'-x, -y, -z'

loop_
_atom_site_label
_atom_site_type_symbol
_atom_site_fract_x
_atom_site_fract_y
_atom_site_fract_z
_atom_site_U_iso_or_equiv
_atom_site_adp_type
_atom_site_occupancy
_atom_site_site_symmetry_order
_atom_site_calc_flag
_atom_site_refinement_flags_posn
Ru1 Ru 0.82566(4) 0.98528(3) 0.64844(2) 0.01287(8) Uani 1 1 d .
Cl1 Cl 1.15450(12) 0.80658(10) 0.64222(4) 0.01810(19) Uani 1 1 d .
Cl2 Cl 0.98080(13) 1.14026(10) 0.68403(5) 0.0231(2) Uani 1 1 d .
P1 P 0.85362(13) 0.85614(10) 0.76397(5) 0.01273(19) Uani 1 1 d .
O2 O 0.7198(3) 0.9616(3) 0.80914(12) 0.0169(5) Uani 1 1 d .
O1 O 1.0643(3) 0.7677(3) 0.80869(12) 0.0155(5) Uani 1 1 d .
C13 C 0.7006(5) 0.9144(4) 0.56590(19) 0.0209(8) Uani 1 1 d .
O3 O 0.7712(3) 0.7212(3) 0.78062(12) 0.0148(5) Uani 1 1 d .
C16 C 0.5492(5) 1.1855(4) 0.61239(19) 0.0174(8) Uani 1 1 d .
C17 C 0.6669(5) 1.1764(4) 0.55256(19) 0.0231(9) Uani 1 1 d .
H17 H 0.6949 1.2604 0.5284 0.028 Uiso 1 1 calc R
C18 C 0.7401(5) 1.0455(5) 0.52968(19) 0.0244(9) Uani 1 1 d .
H18 H 0.8153 1.0432 0.4905 0.029 Uiso 1 1 calc R
C14 C 0.5755(5) 0.9244(4) 0.62180(19) 0.0170(8) Uani 1 1 d .
H14 H 0.5410 0.8421 0.6438 0.020 Uiso 1 1 calc R
C15 C 0.5008(5) 1.0582(4) 0.64533(18) 0.0132(7) Uani 1 1 d .
H15 H 0.4192 1.0621 0.6828 0.016 Uiso 1 1 calc R
C19 C 0.4701(5) 1.3321(4) 0.6342(2) 0.0238(9) Uani 1 1 d .
H19 H 0.5750 1.3747 0.6293 0.029 Uiso 1 1 calc R
C21 C 0.4118(6) 1.3159(4) 0.7104(2) 0.0319(10) Uani 1 1 d .
H21A H 0.3063 1.2769 0.7164 0.048 Uiso 1 1 calc GR
H21B H 0.3675 1.4127 0.7205 0.048 Uiso 1 1 calc GR
H21C H 0.5248 1.2477 0.7424 0.048 Uiso 1 1 calc GR
C20 C 0.2921(6) 1.4431(4) 0.5812(3) 0.0401(12) Uani 1 1 d .
H20A H 0.3326 1.4529 0.5337 0.060 Uiso 1 1 calc GR
H20B H 0.2476 1.5400 0.5913 0.060 Uiso 1 1 calc GR
H20C H 0.1854 1.4054 0.5857 0.060 Uiso 1 1 calc GR
C10 C 0.8688(5) 0.5897(4) 0.7530(2) 0.0207(8) Uani 1 1 d .
H10A H 0.9862 0.5206 0.7837 0.025 Uiso 1 1 calc R
H10B H 0.9099 0.6213 0.7059 0.025 Uiso 1 1 calc R
C11 C 0.7247(6) 0.5126(4) 0.7498(2) 0.0247(9) Uani 1 1 d .
H11A H 0.6879 0.4789 0.7968 0.037 Uiso 1 1 calc GR
H11B H 0.7858 0.4274 0.7307 0.037 Uiso 1 1 calc GR
H11C H 0.6080 0.5820 0.7199 0.037 Uiso 1 1 calc GR
C8 C 0.7372(6) 0.9223(4) 0.88637(18) 0.0221(8) Uani 1 1 d .
H8A H 0.8645 0.9188 0.9037 0.027 Uiso 1 1 calc R
H8B H 0.7276 0.8241 0.9054 0.027 Uiso 1 1 calc R
C9 C 0.5693(7) 1.0423(5) 0.9088(2) 0.0432(13) Uani 1 1 d .
H9A H 0.5677 1.1401 0.8836 0.065 Uiso 1 1 calc GR
H9B H 0.5882 1.0294 0.9589 0.065 Uiso 1 1 calc GR
H9C H 0.4451 1.0337 0.8982 0.065 Uiso 1 1 calc GR
C7 C 1.2052(5) 0.8378(4) 0.81683(19) 0.0166(8) Uani 1 1 d .
H7A H 1.1388 0.9316 0.8298 0.020 Uiso 1 1 calc R
H7B H 1.2663 0.8594 0.7728 0.020 Uiso 1 1 calc R
C6 C 1.3609(5) 0.7269(4) 0.87505(18) 0.0187(8) Uani 1 1 d .
H6A H 1.4308 0.6364 0.8598 0.022 Uiso 1 1 calc R
H6B H 1.4573 0.7709 0.8825 0.022 Uiso 1 1 calc R
N1 N 1.2772(4) 0.6855(3) 0.94185(15) 0.0152(6) Uani 1 1 d .
N2 N 1.1997(4) 0.7919(3) 0.97918(15) 0.0162(6) Uani 1 1 d .
C2 C 1.1287(5) 0.7219(4) 1.03534(18) 0.0160(8) Uani 1 1 d .
C3 C 1.1624(5) 0.5721(4) 1.03396(19) 0.0165(8) Uani 1 1 d .
H3 H 1.1285 0.5007 1.0674 0.020 Uiso 1 1 calc R
C4 C 1.2555(5) 0.5531(4) 0.97315(19) 0.0159(8) Uani 1 1 d .
C5 C 1.3233(5) 0.4218(4) 0.94146(19) 0.0205(8) Uani 1 1 d .
H5A H 1.2584 0.4511 0.8947 0.031 Uiso 1 1 calc GR
H5B H 1.2903 0.3405 0.9707 0.031 Uiso 1 1 calc GR
H5C H 1.4648 0.3892 0.9386 0.031 Uiso 1 1 calc GR
C1 C 1.0289(5) 0.8029(4) 1.08918(19) 0.0219(8) Uani 1 1 d .
H1A H 1.1267 0.7900 1.1254 0.033 Uiso 1 1 calc GR
H1B H 0.9323 0.7621 1.1102 0.033 Uiso 1 1 calc GR
H1C H 0.9638 0.9084 1.0664 0.033 Uiso 1 1 calc GR
C12 C 0.7897(6) 0.7709(5) 0.5426(2) 0.0321(11) Uani 1 1 d .
H12A H 0.9322 0.7385 0.5469 0.048 Uiso 1 1 calc GR
H12B H 0.7443 0.7890 0.4940 0.048 Uiso 1 1 calc GR
H12C H 0.7493 0.6939 0.5721 0.048 Uiso 1 1 calc GR

loop_
_atom_site_aniso_label
_atom_site_aniso_U_11
_atom_site_aniso_U_22
_atom_site_aniso_U_33
_atom_site_aniso_U_23
_atom_site_aniso_U_13
_atom_site_aniso_U_12
Ru1 0.00831(14) 0.01449(15) 0.01309(15) 0.00024(10) -0.00071(10) -0.00347(10)
Cl1 0.0095(4) 0.0237(5) 0.0162(4) -0.0032(4) 0.0009(3) -0.0018(3)
Cl2 0.0165(5) 0.0174(5) 0.0340(6) -0.0008(4) -0.0056(4) -0.0082(4)
P1 0.0117(4) 0.0136(5) 0.0125(5) -0.0025(3) -0.0005(3) -0.0048(4)
O2 0.0176(13) 0.0189(13) 0.0116(13) -0.0058(10) 0.0022(10) -0.0024(10)
O1 0.0140(12) 0.0161(13) 0.0148(13) -0.0010(10) -0.0048(10) -0.0055(10)
C13 0.0118(18) 0.031(2) 0.0141(19) -0.0050(16) -0.0051(14) -0.0011(15)
O3 0.0148(12) 0.0164(13) 0.0160(13) -0.0056(10) 0.0032(10) -0.0084(10)
C16 0.0105(17) 0.0169(19) 0.0198(19) 0.0005(15) -0.0044(14) -0.0023(14)
C17 0.0141(18) 0.025(2) 0.020(2) 0.0103(16) -0.0057(15) -0.0054(16)
C18 0.0151(19) 0.041(2) 0.0089(18) -0.0007(16) -0.0009(14) -0.0043(17)
C14 0.0095(17) 0.0164(18) 0.022(2) -0.0017(15) -0.0071(14) -0.0033(14)
C15 0.0074(16) 0.0171(18) 0.0144(18) -0.0033(14) 0.0013(13) -0.0042(13)
C19 0.0179(19) 0.0156(19) 0.037(2) -0.0049(17) -0.0057(17) -0.0063(15)
C21 0.028(2) 0.022(2) 0.048(3) -0.0174(19) 0.002(2) -0.0054(18)
C20 0.036(3) 0.016(2) 0.059(3) -0.012(2) -0.022(2) 0.0049(18)
C10 0.022(2) 0.0187(19) 0.023(2) -0.0078(16) 0.0003(16) -0.0072(16)
C11 0.026(2) 0.020(2) 0.029(2) -0.0074(17) -0.0026(17) -0.0095(17)
C8 0.027(2) 0.031(2) 0.0104(18) -0.0055(16) 0.0025(15) -0.0137(17)
C9 0.041(3) 0.054(3) 0.030(3) -0.019(2) 0.015(2) -0.007(2)
C7 0.0143(18) 0.0189(19) 0.0177(19) -0.0026(15) 0.0001(14) -0.0087(14)
C6 0.0116(17) 0.026(2) 0.0140(18) -0.0010(15) 0.0000(14) -0.0036(15)
N1 0.0126(15) 0.0177(15) 0.0127(15) -0.0020(12) -0.0035(11) -0.0037(12)
N2 0.0157(15) 0.0126(15) 0.0175(16) -0.0017(12) -0.0026(12) -0.0031(12)
C2 0.0109(17) 0.0176(18) 0.0174(19) -0.0052(14) -0.0015(14) -0.0022(14)
C3 0.0119(17) 0.0165(18) 0.0206(19) -0.0034(15) 0.0011(14) -0.0058(14)
C4 0.0079(16) 0.0174(18) 0.0214(19) -0.0048(15) -0.0053(14) -0.0036(14)
C5 0.0180(19) 0.022(2) 0.022(2) -0.0103(16) -0.0001(15) -0.0043(15)
C1 0.024(2) 0.0178(19) 0.022(2) -0.0053(15) 0.0022(16) -0.0061(16)
C12 0.019(2) 0.042(3) 0.030(2) -0.021(2) -0.0097(17) 0.0044(18)

loop_
_atom_type_symbol
_atom_type_description
_atom_type_scat_dispersion_real
_atom_type_scat_dispersion_imag
_atom_type_scat_source
C C 0.0033 0.0016 'International Tables Vol C Tables 4.2.6.8 and 6.1.1.4'
H H 0.0000 0.0000 'International Tables Vol C Tables 4.2.6.8 and 6.1.1.4'
Cl Cl 0.1484 0.1585 'International Tables Vol C Tables 4.2.6.8 and 6.1.1.4'
N N 0.0061 0.0033 'International Tables Vol C Tables 4.2.6.8 and 6.1.1.4'
O O 0.0106 0.0060 'International Tables Vol C Tables 4.2.6.8 and 6.1.1.4'
P P 0.1023 0.0942 'International Tables Vol C Tables 4.2.6.8 and 6.1.1.4'
Ru Ru -1.2594 0.8363 'International Tables Vol C Tables 4.2.6.8 and 6.1.1.4'

loop_
_geom_angle_atom_site_label_1
_geom_angle_atom_site_label_2
_geom_angle_atom_site_label_3
_geom_angle
Cl2 Ru1 Cl1 88.46(3)
P1 Ru1 Cl1 86.13(3)
P1 Ru1 Cl2 88.45(3)
P1 Ru1 C18 156.49(11)
C13 Ru1 Cl1 90.83(9)
C13 Ru1 Cl2 151.80(10)
C13 Ru1 P1 119.64(10)
C13 Ru1 C17 66.00(14)
C13 Ru1 C18 36.91(14)
C16 Ru1 Cl1 157.94(10)
C16 Ru1 Cl2 89.84(10)
C16 Ru1 P1 115.81(10)
C16 Ru1 C13 80.45(13)
C16 Ru1 C17 37.36(13)
C16 Ru1 C18 66.54(14)
C17 Ru1 Cl1 120.64(10)
C17 Ru1 Cl2 90.32(11)
C17 Ru1 P1 153.16(10)
C17 Ru1 C18 35.60(14)
C18 Ru1 Cl1 94.41(10)
C18 Ru1 Cl2 115.06(11)
C14 Ru1 Cl1 115.75(9)
C14 Ru1 Cl2 155.79(9)
C14 Ru1 P1 92.84(10)
C14 Ru1 C13 36.99(13)
C14 Ru1 C16 67.86(13)
C14 Ru1 C17 77.76(13)
C14 Ru1 C18 65.74(14)
C15 Ru1 Cl1 153.23(9)
C15 Ru1 Cl2 118.07(9)
C15 Ru1 P1 90.84(9)
C15 Ru1 C13 67.69(13)
C15 Ru1 C16 37.46(12)
C15 Ru1 C17 66.28(13)
C15 Ru1 C18 78.14(13)
C15 Ru1 C14 37.77(12)
O2 P1 Ru1 110.60(9)
O2 P1 O1 105.99(13)
O2 P1 O3 101.42(13)
O1 P1 Ru1 122.05(10)
O1 P1 O3 98.16(13)
O3 P1 Ru1 116.11(10)
C8 O2 P1 123.5(2)
C7 O1 P1 123.6(2)
C18 C13 Ru1 73.7(2)
C18 C13 C12 119.7(4)
C14 C13 Ru1 70.5(2)
C14 C13 C18 118.5(4)
C14 C13 C12 121.8(4)
C12 C13 Ru1 128.0(2)
C10 O3 P1 119.3(2)
C17 C16 Ru1 73.15(19)
C17 C16 C19 119.5(3)
C15 C16 Ru1 70.36(18)
C15 C16 C17 117.4(3)
C15 C16 C19 122.9(3)
C19 C16 Ru1 130.9(2)
Ru1 C17 H17 131.4
C16 C17 Ru1 69.49(19)
C16 C17 H17 119.1
C18 C17 Ru1 72.9(2)
C18 C17 C16 121.8(4)
C18 C17 H17 119.1
Ru1 C18 H18 132.3
C13 C18 Ru1 69.4(2)
C13 C18 H18 119.8
C17 C18 Ru1 71.5(2)
C17 C18 C13 120.4(4)
C17 C18 H18 119.8
Ru1 C14 H14 129.9
C13 C14 Ru1 72.5(2)
C13 C14 H14 119.5
C13 C14 C15 121.0(3)
C15 C14 Ru1 70.70(19)
C15 C14 H14 119.5
Ru1 C15 H15 129.0
C16 C15 Ru1 72.18(19)
C16 C15 C14 120.7(3)
C16 C15 H15 119.7
C14 C15 Ru1 71.52(19)
C14 C15 H15 119.7
C16 C19 H19 107.7
C16 C19 C21 114.6(3)
C16 C19 C20 108.0(3)
C21 C19 H19 107.7
C21 C19 C20 110.9(3)
C20 C19 H19 107.7
C19 C21 H21A 109.5
C19 C21 H21B 109.5
C19 C21 H21C 109.5
H21A C21 H21B 109.5
H21A C21 H21C 109.5
H21B C21 H21C 109.5
C19 C20 H20A 109.5
C19 C20 H20B 109.5
C19 C20 H20C 109.5
H20A C20 H20B 109.5
H20A C20 H20C 109.5
H20B C20 H20C 109.5
O3 C10 H10A 110.0
O3 C10 H10B 110.0
O3 C10 C11 108.6(3)
H10A C10 H10B 108.3
C11 C10 H10A 110.0
C11 C10 H10B 110.0
C10 C11 H11A 109.5
C10 C11 H11B 109.5
C10 C11 H11C 109.5
H11A C11 H11B 109.5
H11A C11 H11C 109.5
H11B C11 H11C 109.5
O2 C8 H8A 110.3
O2 C8 H8B 110.3
O2 C8 C9 107.1(3)
H8A C8 H8B 108.5
C9 C8 H8A 110.3
C9 C8 H8B 110.3
C8 C9 H9A 109.5
C8 C9 H9B 109.5
C8 C9 H9C 109.5
H9A C9 H9B 109.5
H9A C9 H9C 109.5
H9B C9 H9C 109.5
O1 C7 H7A 110.4
O1 C7 H7B 110.4
O1 C7 C6 106.7(3)
H7A C7 H7B 108.6
C6 C7 H7A 110.4
C6 C7 H7B 110.4
C7 C6 H6A 109.0
C7 C6 H6B 109.0
H6A C6 H6B 107.8
N1 C6 C7 113.0(3)
N1 C6 H6A 109.0
N1 C6 H6B 109.0
N2 N1 C6 118.9(3)
C4 N1 C6 128.5(3)
C4 N1 N2 112.5(3)
C2 N2 N1 104.4(3)
N2 C2 C3 110.8(3)
N2 C2 C1 120.6(3)
C3 C2 C1 128.6(3)
C2 C3 H3 127.0
C4 C3 C2 106.1(3)
C4 C3 H3 127.0
N1 C4 C3 106.2(3)
N1 C4 C5 122.3(3)
C3 C4 C5 131.5(3)
C4 C5 H5A 109.5
C4 C5 H5B 109.5
C4 C5 H5C 109.5
H5A C5 H5B 109.5
H5A C5 H5C 109.5
H5B C5 H5C 109.5
C2 C1 H1A 109.5
C2 C1 H1B 109.5
C2 C1 H1C 109.5
H1A C1 H1B 109.5
H1A C1 H1C 109.5
H1B C1 H1C 109.5
C13 C12 H12A 109.5
C13 C12 H12B 109.5
C13 C12 H12C 109.5
H12A C12 H12B 109.5
H12A C12 H12C 109.5
H12B C12 H12C 109.5

loop_
_geom_bond_atom_site_label_1
_geom_bond_atom_site_label_2
_geom_bond_distance
Ru1 Cl1 2.4193(9)
Ru1 Cl2 2.4138(10)
Ru1 P1 2.2654(9)
Ru1 C13 2.225(4)
Ru1 C16 2.214(3)
Ru1 C17 2.262(3)
Ru1 C18 2.281(4)
Ru1 C14 2.201(3)
Ru1 C15 2.190(3)
P1 O2 1.581(2)
P1 O1 1.597(2)
P1 O3 1.599(2)
O2 C8 1.455(4)
O1 C7 1.447(4)
C13 C18 1.428(5)
C13 C14 1.404(5)
C13 C12 1.508(5)
O3 C10 1.465(4)
C16 C17 1.434(5)
C16 C15 1.414(5)
C16 C19 1.515(5)
C17 H17 0.9300
C17 C18 1.389(5)
C18 H18 0.9300
C14 H14 0.9300
C14 C15 1.421(5)
C15 H15 0.9300
C19 H19 0.9800
C19 C21 1.524(6)
C19 C20 1.546(5)
C21 H21A 0.9600
C21 H21B 0.9600
C21 H21C 0.9600
C20 H20A 0.9600
C20 H20B 0.9600
C20 H20C 0.9600
C10 H10A 0.9700
C10 H10B 0.9700
C10 C11 1.499(5)
C11 H11A 0.9600
C11 H11B 0.9600
C11 H11C 0.9600
C8 H8A 0.9700
C8 H8B 0.9700
C8 C9 1.507(5)
C9 H9A 0.9600
C9 H9B 0.9600
C9 H9C 0.9600
C7 H7A 0.9700
C7 H7B 0.9700
C7 C6 1.513(4)
C6 H6A 0.9700
C6 H6B 0.9700
C6 N1 1.453(4)
N1 N2 1.374(4)
N1 C4 1.354(4)
N2 C2 1.338(4)
C2 C3 1.411(5)
C2 C1 1.497(5)
C3 H3 0.9300
C3 C4 1.374(5)
C4 C5 1.492(5)
C5 H5A 0.9600
C5 H5B 0.9600
C5 H5C 0.9600
C1 H1A 0.9600
C1 H1B 0.9600
C1 H1C 0.9600
C12 H12A 0.9600
C12 H12B 0.9600
C12 H12C 0.9600

loop_
_geom_torsion_atom_site_label_1
_geom_torsion_atom_site_label_2
_geom_torsion_atom_site_label_3
_geom_torsion_atom_site_label_4
_geom_torsion
Ru1 P1 O2 C8 -166.5(2)
Ru1 P1 O1 C7 55.7(3)
Ru1 P1 O3 C10 65.1(2)
Ru1 C13 C18 C17 -52.1(3)
Ru1 C13 C14 C15 53.5(3)
Ru1 C16 C17 C18 53.1(3)
Ru1 C16 C15 C14 -54.7(3)
Ru1 C16 C19 C21 -67.0(4)
Ru1 C16 C19 C20 168.9(3)
Ru1 C17 C18 C13 51.2(3)
Ru1 C14 C15 C16 55.0(3)
P1 O2 C8 C9 -173.4(3)
P1 O1 C7 C6 167.7(2)
P1 O3 C10 C11 -157.8(2)
O2 P1 O1 C7 -72.0(3)
O2 P1 O3 C10 -175.0(2)
O1 P1 O2 C8 -32.2(3)
O1 P1 O3 C10 -66.7(2)
O1 C7 C6 N1 -57.8(4)
C13 C14 C15 Ru1 -54.3(3)
C13 C14 C15 C16 0.7(5)
O3 P1 O2 C8 69.8(3)
O3 P1 O1 C7 -176.4(3)
C16 C17 C18 Ru1 -51.6(3)
C16 C17 C18 C13 -0.4(5)
C17 C16 C15 Ru1 57.9(3)
C17 C16 C15 C14 3.2(5)
C17 C16 C19 C21 -159.8(3)
C17 C16 C19 C20 76.0(4)
C18 C13 C14 Ru1 -57.9(3)
C18 C13 C14 C15 -4.4(5)
C14 C13 C18 Ru1 56.4(3)
C14 C13 C18 C17 4.3(5)
C15 C16 C17 Ru1 -56.4(3)
C15 C16 C17 C18 -3.3(5)
C15 C16 C19 C21 24.8(5)
C15 C16 C19 C20 -99.3(4)
C19 C16 C17 Ru1 127.9(3)
C19 C16 C17 C18 -178.9(3)
C19 C16 C15 Ru1 -126.7(3)
C19 C16 C15 C14 178.6(3)
C7 C6 N1 N2 -69.2(4)
C7 C6 N1 C4 107.7(4)
C6 N1 N2 C2 177.5(3)
C6 N1 C4 C3 -177.9(3)
C6 N1 C4 C5 1.3(5)
N1 N2 C2 C3 0.5(4)
N1 N2 C2 C1 -179.4(3)
N2 N1 C4 C3 -0.8(4)
N2 N1 C4 C5 178.4(3)
N2 C2 C3 C4 -1.0(4)
C2 C3 C4 N1 1.0(4)
C2 C3 C4 C5 -178.0(3)
C4 N1 N2 C2 0.2(4)
C1 C2 C3 C4 178.9(3)
C12 C13 C18 Ru1 -124.9(3)
C12 C13 C18 C17 -177.0(3)
C12 C13 C14 Ru1 123.3(3)
C12 C13 C14 C15 176.9(3)
